data_7056014
loop_
_publ_author_name
'Kalaiarasi, G.'
'Jain, Ruchi'
'Puschman, H.'
'Poorna Chandrika, S.'
'Preethi, K.'
'Prabhakaran, R.'

_publ_section_title
;
 New binuclear Ni(ii) metallates containing ONS chelators: synthesis,
 characterisation, DNA binding, DNA cleavage, protein binding, antioxidant
 activity, antimicrobial and in vitro cytotoxicity
;
_journal_issue 7
_journal_name_full 'New J. Chem.'
_journal_page_first 2543
_journal_paper_doi 10.1039/C6NJ03516G
_journal_volume 41
_journal_year 2017
_chemical_formula_moiety 'C44 H42 N6 Ni2 O4 P2 S2, 2(C3 H7 N O)'
_chemical_formula_sum 'C50 H56 N8 Ni2 O6 P2 S2'
_chemical_formula_weight 1108.50
_space_group_crystal_system triclinic
_space_group_IT_number 2
_space_group_name_Hall '-P 1'
_space_group_name_H-M_alt 'P -1'
_symmetry_space_group_name_Hall '-P 1'
_symmetry_space_group_name_H-M 'P -1'
_atom_sites_solution_hydrogens mixed
_atom_sites_solution_primary iterative
_audit_creation_date 2014-09-10
_audit_creation_method
;
Olex2 1.2-alpha
(compiled 2014.03.20 svn.r2914 for OlexSys, GUI svn.r3563)
;
_audit_update_record
;
2016-10-20 deposited with the CCDC.
2017-02-16 downloaded from the CCDC.
;
_cell_angle_alpha 93.080(4)
_cell_angle_beta 108.522(3)
_cell_angle_gamma 98.363(3)
_cell_formula_units_Z 1
_cell_length_a 10.5619(11)
_cell_length_b 11.0171(12)
_cell_length_c 11.3222(12)
_cell_measurement_reflns_used 4581
_cell_measurement_temperature 120(2)
_cell_measurement_theta_max 27.99
_cell_measurement_theta_min 2.304
_cell_volume 1228.9(2)
_computing_cell_refinement 'SAINT v8.34A (Bruker, 2013)'
_computing_data_reduction 'SAINT v8.34A (Bruker, 2013)'
_computing_molecular_graphics 'Olex2 (Dolomanov et al., 2009)'
_computing_publication_material 'Olex2 (Dolomanov et al., 2009)'
_computing_structure_refinement 'ShelXL (Sheldrick, 2008)'
_computing_structure_solution 'olex2.solve (Bourhis et al., 2013)'
_diffrn_ambient_temperature 120(2)
_diffrn_measured_fraction_theta_full 0.993
_diffrn_measured_fraction_theta_max 0.993
_diffrn_measurement_device_type 'Bruker APEX-II CCD'
_diffrn_measurement_method '\f and \w scans'
_diffrn_radiation_type MoK\a
_diffrn_radiation_wavelength 0.71073
_diffrn_reflns_av_R_equivalents 0.0980
_diffrn_reflns_av_unetI/netI 0.1143
_diffrn_reflns_Laue_measured_fraction_full 0.993
_diffrn_reflns_Laue_measured_fraction_max 0.993
_diffrn_reflns_limit_h_max 13
_diffrn_reflns_limit_h_min -13
_diffrn_reflns_limit_k_max 14
_diffrn_reflns_limit_k_min -14
_diffrn_reflns_limit_l_max 14
_diffrn_reflns_limit_l_min -14
_diffrn_reflns_number 16394
_diffrn_reflns_point_group_measured_fraction_full 0.993
_diffrn_reflns_point_group_measured_fraction_max 0.993
_diffrn_reflns_theta_full 26.000
_diffrn_reflns_theta_max 27.498
_diffrn_reflns_theta_min 2.304
_diffrn_standards_number 0
_exptl_absorpt_coefficient_mu 0.975
_exptl_absorpt_correction_T_max 1.0000
_exptl_absorpt_correction_T_min 0.7395
_exptl_absorpt_correction_type multi-scan
_exptl_absorpt_process_details
;
SADABS-2012/1 (Bruker,2012) was used for absorption correction.
wR2(int) was 0.1338 before and 0.1036 after correction.
The Ratio of minimum to maximum transmission is 0.7395.
The \l/2 correction factor is 0.0015.
;
_exptl_crystal_colour 'clear light orange'
_exptl_crystal_colour_lustre clear
_exptl_crystal_colour_modifier light
_exptl_crystal_colour_primary orange
_exptl_crystal_density_diffrn 1.498
_exptl_crystal_description plate
_exptl_crystal_F_000 578
_exptl_crystal_recrystallization_method 'The material was recrystallised from DMF by slow evaporation'
_exptl_crystal_size_max 0.287
_exptl_crystal_size_mid 0.166
_exptl_crystal_size_min 0.024
_refine_diff_density_max 0.693
_refine_diff_density_min -0.509
_refine_diff_density_rms 0.121
_refine_ls_extinction_method none
_refine_ls_goodness_of_fit_ref 1.014
_refine_ls_hydrogen_treatment mixed
_refine_ls_matrix_type full
_refine_ls_number_parameters 327
_refine_ls_number_reflns 5617
_refine_ls_number_restraints 1
_refine_ls_restrained_S_all 1.014
_refine_ls_R_factor_all 0.0972
_refine_ls_R_factor_gt 0.0609
_refine_ls_shift/su_max 0.000
_refine_ls_shift/su_mean 0.000
_refine_ls_structure_factor_coef Fsqd
_refine_ls_weighting_details 'w=1/[\s^2^(Fo^2^)+(0.0704P)^2^] where P=(Fo^2^+2Fc^2^)/3'
_refine_ls_weighting_scheme calc
_refine_ls_wR_factor_gt 0.1404
_refine_ls_wR_factor_ref 0.1582
_reflns_Friedel_coverage 0.000
_reflns_number_gt 3848
_reflns_number_total 5617
_reflns_threshold_expression 'I > 2\s(I)'
_cod_data_source_file c6nj03516g2.cif
_cod_data_source_block rpn14de
_cod_depositor_comments 'Adding full bibliography for 7056013--7056014.cif.'
_cod_database_code 7056014
_shelxl_version_number 2014/6
_shelx_space_group_comment
;
The symmetry employed for this shelxl refinement is uniquely defined
by the following loop, which should always be used as a source of
symmetry information in preference to the above space-group names.
They are only intended as comments.
;
_olex2_refinement_description
;
1. Fixed Uiso
 At 1.2 times of:
  All C(H) groups, All C(H,H) groups
 At 1.5 times of:
  All C(H,H,H) groups
2. Restrained distances
 N3-H3B \\sim N3-H3A
 with sigma of 0.02
3.a Secondary CH2 refined with riding coordinates:
 C10(H10A,H10B)
3.b Aromatic/amide H refined with riding coordinates:
 C2(H2), C4(H4), C5(H5), C6(H6), C12(H12), C13(H13), C14(H14), C15(H15),
 C16(H16), C22(H22), C23(H23), C24(H24), C25(H25), C26(H26), C1S(H1S)
3.c Idealised Me refined as rotating group:
 C29(H29A,H29B,H29C), C2S(H2SA,H2SB,H2SC), C3S(H3SA,H3SB,H3SC)
;
_olex2_diffrn_ambient_temperature_device 'Oxford Cryosystems 700 Series'
_olex2_exptl_crystal_mounting_method 'The crystal was mounted on a mylar loop in perfluoroether oil'
_olex2_submission_original_sample_id NiPL14DE
_olex2_submission_special_instructions 'No special instructions were received'

loop_
_space_group_symop_operation_xyz
'x, y, z'
'-x, -y, -z'

loop_
_atom_site_label
_atom_site_type_symbol
_atom_site_fract_x
_atom_site_fract_y
_atom_site_fract_z
_atom_site_U_iso_or_equiv
_atom_site_adp_type
_atom_site_occupancy
_atom_site_site_symmetry_order
_atom_site_calc_flag
_atom_site_refinement_flags_posn
Ni1 Ni 0.09434(5) 0.66906(4) 0.78209(4) 0.01651(16) Uani 1 1 d .
S3 S -0.07606(9) 0.66143(8) 0.84388(9) 0.0199(2) Uani 1 1 d .
P2 P 0.04263(9) 0.47538(9) 0.70323(9) 0.0158(2) Uani 1 1 d .
O1 O 0.2402(3) 0.6666(2) 0.7261(2) 0.0208(6) Uani 1 1 d .
O2 O 0.4427(3) 0.5990(2) 0.6735(2) 0.0260(6) Uani 1 1 d .
N1 N 0.1518(3) 0.8318(3) 0.8619(3) 0.0171(7) Uani 1 1 d .
N2 N 0.0758(3) 0.8869(3) 0.9242(3) 0.0191(7) Uani 1 1 d .
N3 N -0.1113(3) 0.8452(3) 0.9853(3) 0.0254(8) Uani 1 1 d .
C1 C -0.0316(4) 0.8101(3) 0.9235(3) 0.0188(8) Uani 1 1 d .
C2 C 0.2647(4) 0.9024(3) 0.8674(3) 0.0198(8) Uani 1 1 d .
H2 H 0.2805 0.9846 0.9058 0.024 Uiso 1 1 calc R
C3 C 0.3666(4) 0.8672(3) 0.8210(3) 0.0192(8) Uani 1 1 d .
C4 C 0.4871(4) 0.9519(3) 0.8439(3) 0.0200(8) Uani 1 1 d .
H4 H 0.4957 1.0321 0.8839 0.024 Uiso 1 1 calc R
C5 C 0.5925(4) 0.9207(4) 0.8098(4) 0.0225(9) Uani 1 1 d .
H5 H 0.6728 0.9794 0.8254 0.027 Uiso 1 1 calc R
C6 C 0.5819(4) 0.8021(4) 0.7518(4) 0.0243(9) Uani 1 1 d .
H6 H 0.6557 0.7801 0.7297 0.029 Uiso 1 1 calc R
C7 C 0.4640(4) 0.7173(3) 0.7266(3) 0.0199(8) Uani 1 1 d .
C8 C 0.3511(4) 0.7490(3) 0.7565(3) 0.0185(8) Uani 1 1 d .
C10 C 0.0418(4) 0.4574(3) 0.5410(3) 0.0168(8) Uani 1 1 d .
H10A H 0.1362 0.4753 0.5403 0.020 Uiso 1 1 calc R
H10B H 0.0041 0.3707 0.5051 0.020 Uiso 1 1 calc R
C11 C -0.1120(4) 0.3807(3) 0.7057(3) 0.0157(7) Uani 1 1 d .
C12 C -0.1251(4) 0.3575(3) 0.8215(4) 0.0214(8) Uani 1 1 d .
H12 H -0.0537 0.3905 0.8964 0.026 Uiso 1 1 calc R
C13 C -0.2426(4) 0.2860(4) 0.8279(4) 0.0243(9) Uani 1 1 d .
H13 H -0.2504 0.2700 0.9071 0.029 Uiso 1 1 calc R
C14 C -0.3463(4) 0.2392(4) 0.7208(4) 0.0264(9) Uani 1 1 d .
H14 H -0.4265 0.1910 0.7256 0.032 Uiso 1 1 calc R
C15 C -0.3348(4) 0.2618(4) 0.6051(4) 0.0258(9) Uani 1 1 d .
H15 H -0.4074 0.2290 0.5308 0.031 Uiso 1 1 calc R
C16 C -0.2190(4) 0.3313(3) 0.5969(3) 0.0188(8) Uani 1 1 d .
H16 H -0.2118 0.3458 0.5171 0.023 Uiso 1 1 calc R
C21 C 0.1773(4) 0.3974(3) 0.7913(3) 0.0170(8) Uani 1 1 d .
C22 C 0.2572(4) 0.4455(4) 0.9127(4) 0.0240(9) Uani 1 1 d .
H22 H 0.2391 0.5179 0.9493 0.029 Uiso 1 1 calc R
C23 C 0.3623(4) 0.3898(4) 0.9810(4) 0.0275(9) Uani 1 1 d .
H23 H 0.4141 0.4224 1.0647 0.033 Uiso 1 1 calc R
C24 C 0.3917(4) 0.2872(4) 0.9275(4) 0.0305(10) Uani 1 1 d .
H24 H 0.4657 0.2503 0.9732 0.037 Uiso 1 1 calc R
C25 C 0.3145(4) 0.2384(4) 0.8086(4) 0.0325(10) Uani 1 1 d .
H25 H 0.3341 0.1665 0.7728 0.039 Uiso 1 1 calc R
C26 C 0.2070(4) 0.2930(4) 0.7388(4) 0.0253(9) Uani 1 1 d .
H26 H 0.1545 0.2587 0.6558 0.030 Uiso 1 1 calc R
C29 C 0.5586(4) 0.5559(4) 0.6590(4) 0.0357(11) Uani 1 1 d .
H29A H 0.5883 0.6014 0.5977 0.054 Uiso 1 1 calc GR
H29B H 0.5349 0.4677 0.6295 0.054 Uiso 1 1 calc GR
H29C H 0.6320 0.5692 0.7397 0.054 Uiso 1 1 calc GR
O1S O 0.0172(4) -0.1486(3) 0.5058(3) 0.0499(9) Uani 1 1 d .
N1S N 0.1774(4) -0.0222(4) 0.4530(4) 0.0431(10) Uani 1 1 d .
C1S C 0.1286(5) -0.0834(4) 0.5322(4) 0.0391(11) Uani 1 1 d .
H1S H 0.1857 -0.0756 0.6171 0.047 Uiso 1 1 calc R
C2S C 0.3071(5) 0.0544(6) 0.4956(5) 0.0635(17) Uani 1 1 d .
H2SA H 0.2962 0.1410 0.4914 0.095 Uiso 1 1 calc GR
H2SB H 0.3597 0.0335 0.4423 0.095 Uiso 1 1 calc GR
H2SC H 0.3548 0.0414 0.5823 0.095 Uiso 1 1 calc GR
C3S C 0.0950(5) -0.0255(6) 0.3222(5) 0.0607(16) Uani 1 1 d .
H3SA H 0.0137 -0.0886 0.3035 0.091 Uiso 1 1 calc GR
H3SB H 0.1475 -0.0454 0.2685 0.091 Uiso 1 1 calc GR
H3SC H 0.0683 0.0552 0.3066 0.091 Uiso 1 1 calc GR
H3A H -0.094(4) 0.921(3) 1.026(4) 0.029(12) Uiso 1 1 d .
H3B H -0.191(3) 0.798(4) 0.977(4) 0.040(13) Uiso 1 1 d .

loop_
_atom_site_aniso_label
_atom_site_aniso_U_11
_atom_site_aniso_U_22
_atom_site_aniso_U_33
_atom_site_aniso_U_23
_atom_site_aniso_U_13
_atom_site_aniso_U_12
Ni1 0.0159(3) 0.0155(3) 0.0179(3) -0.00066(19) 0.0058(2) 0.00205(19)
S3 0.0186(5) 0.0169(5) 0.0246(5) -0.0019(4) 0.0090(4) 0.0016(4)
P2 0.0156(5) 0.0154(5) 0.0157(5) 0.0010(4) 0.0046(4) 0.0025(4)
O1 0.0201(14) 0.0203(14) 0.0237(14) -0.0005(11) 0.0099(12) 0.0033(11)
O2 0.0213(14) 0.0270(15) 0.0294(16) -0.0063(12) 0.0083(12) 0.0062(12)
N1 0.0175(16) 0.0157(16) 0.0179(16) 0.0009(13) 0.0053(13) 0.0040(13)
N2 0.0191(16) 0.0171(16) 0.0247(18) 0.0022(13) 0.0104(14) 0.0070(13)
N3 0.0220(19) 0.0200(18) 0.035(2) -0.0076(16) 0.0135(16) -0.0006(15)
C1 0.0170(19) 0.0167(19) 0.021(2) 0.0027(15) 0.0035(16) 0.0053(15)
C2 0.021(2) 0.0126(18) 0.025(2) 0.0027(15) 0.0060(17) 0.0022(15)
C3 0.0194(19) 0.0196(19) 0.0183(19) 0.0024(15) 0.0057(16) 0.0033(16)
C4 0.022(2) 0.0174(19) 0.0186(19) 0.0011(15) 0.0055(16) 0.0017(16)
C5 0.0145(19) 0.025(2) 0.027(2) 0.0034(17) 0.0067(17) -0.0004(16)
C6 0.021(2) 0.029(2) 0.025(2) 0.0020(18) 0.0104(18) 0.0082(18)
C7 0.020(2) 0.023(2) 0.0142(19) 0.0010(16) 0.0037(16) 0.0038(16)
C8 0.0171(19) 0.0189(19) 0.0172(19) 0.0037(15) 0.0023(16) 0.0032(16)
C10 0.0200(19) 0.0148(18) 0.0152(18) -0.0004(15) 0.0063(15) 0.0015(15)
C11 0.0182(19) 0.0122(17) 0.0177(19) 0.0021(14) 0.0067(15) 0.0033(14)
C12 0.022(2) 0.020(2) 0.021(2) 0.0015(16) 0.0059(17) 0.0047(16)
C13 0.026(2) 0.027(2) 0.023(2) 0.0076(17) 0.0118(18) 0.0060(18)
C14 0.024(2) 0.022(2) 0.036(2) 0.0071(18) 0.0139(19) 0.0004(17)
C15 0.024(2) 0.024(2) 0.027(2) -0.0023(17) 0.0065(18) 0.0012(17)
C16 0.0201(19) 0.0176(19) 0.0170(19) 0.0006(15) 0.0036(16) 0.0040(16)
C21 0.0165(18) 0.0185(19) 0.0188(19) 0.0080(15) 0.0077(16) 0.0050(15)
C22 0.024(2) 0.021(2) 0.025(2) 0.0041(17) 0.0070(17) 0.0015(17)
C23 0.026(2) 0.029(2) 0.023(2) 0.0089(18) 0.0028(18) -0.0014(18)
C24 0.020(2) 0.040(3) 0.032(2) 0.014(2) 0.0057(19) 0.0080(19)
C25 0.036(3) 0.031(2) 0.038(3) 0.008(2) 0.017(2) 0.018(2)
C26 0.028(2) 0.027(2) 0.020(2) 0.0032(17) 0.0050(18) 0.0104(18)
C29 0.028(2) 0.032(2) 0.046(3) -0.010(2) 0.012(2) 0.011(2)
O1S 0.048(2) 0.042(2) 0.055(2) 0.0049(17) 0.0137(18) -0.0002(17)
N1S 0.043(2) 0.047(3) 0.038(2) 0.007(2) 0.012(2) 0.006(2)
C1S 0.043(3) 0.036(3) 0.035(3) 0.003(2) 0.008(2) 0.009(2)
C2S 0.055(4) 0.074(4) 0.051(3) -0.008(3) 0.021(3) -0.022(3)
C3S 0.051(3) 0.091(5) 0.038(3) 0.019(3) 0.010(3) 0.012(3)

loop_
_atom_type_symbol
_atom_type_description
_atom_type_scat_dispersion_real
_atom_type_scat_dispersion_imag
_atom_type_scat_source
C C 0.0033 0.0016 'International Tables Vol C Tables 4.2.6.8 and 6.1.1.4'
H H 0.0000 0.0000 'International Tables Vol C Tables 4.2.6.8 and 6.1.1.4'
N N 0.0061 0.0033 'International Tables Vol C Tables 4.2.6.8 and 6.1.1.4'
Ni Ni 0.3393 1.1124 'International Tables Vol C Tables 4.2.6.8 and 6.1.1.4'
O O 0.0106 0.0060 'International Tables Vol C Tables 4.2.6.8 and 6.1.1.4'
P P 0.1023 0.0942 'International Tables Vol C Tables 4.2.6.8 and 6.1.1.4'
S S 0.1246 0.1234 'International Tables Vol C Tables 4.2.6.8 and 6.1.1.4'

loop_
_geom_angle_atom_site_label_1
_geom_angle_atom_site_label_2
_geom_angle_atom_site_label_3
_geom_angle
_geom_angle_site_symmetry_1
S3 Ni1 P2 94.21(4) .
O1 Ni1 S3 176.90(8) .
O1 Ni1 P2 82.72(8) .
O1 Ni1 N1 95.68(12) .
N1 Ni1 S3 87.35(9) .
N1 Ni1 P2 174.77(10) .
C1 S3 Ni1 96.75(13) .
C10 P2 Ni1 112.07(12) .
C11 P2 Ni1 120.19(12) .
C11 P2 C10 106.30(16) .
C11 P2 C21 104.48(16) .
C21 P2 Ni1 107.38(12) .
C21 P2 C10 105.22(16) .
C8 O1 Ni1 127.1(2) .
C7 O2 C29 116.1(3) .
N2 N1 Ni1 121.7(2) .
C2 N1 Ni1 124.5(3) .
C2 N1 N2 113.7(3) .
C1 N2 N1 111.6(3) .
C1 N3 H3A 121(3) .
C1 N3 H3B 120(3) .
H3A N3 H3B 118(4) .
N2 C1 S3 122.4(3) .
N2 C1 N3 119.6(3) .
N3 C1 S3 118.0(3) .
N1 C2 H2 117.1 .
N1 C2 C3 125.9(3) .
C3 C2 H2 117.1 .
C4 C3 C2 118.3(3) .
C4 C3 C8 119.6(3) .
C8 C3 C2 122.1(3) .
C3 C4 H4 119.4 .
C5 C4 C3 121.2(4) .
C5 C4 H4 119.4 .
C4 C5 H5 120.0 .
C4 C5 C6 120.1(3) .
C6 C5 H5 120.0 .
C5 C6 H6 119.9 .
C7 C6 C5 120.1(3) .
C7 C6 H6 119.9 .
O2 C7 C6 125.5(3) .
O2 C7 C8 113.6(3) .
C6 C7 C8 120.9(3) .
O1 C8 C3 123.8(3) .
O1 C8 C7 118.3(3) .
C3 C8 C7 118.0(3) .
P2 C10 H10A 109.1 .
P2 C10 H10B 109.1 .
C10 C10 P2 112.4(3) 2_566
C10 C10 H10A 109.1 2_566
C10 C10 H10B 109.1 2_566
H10A C10 H10B 107.9 .
C12 C11 P2 118.4(3) .
C12 C11 C16 118.6(3) .
C16 C11 P2 123.0(3) .
C11 C12 H12 119.8 .
C13 C12 C11 120.4(4) .
C13 C12 H12 119.8 .
C12 C13 H13 119.9 .
C14 C13 C12 120.3(4) .
C14 C13 H13 119.9 .
C13 C14 H14 120.0 .
C13 C14 C15 120.0(4) .
C15 C14 H14 120.0 .
C14 C15 H15 119.7 .
C16 C15 C14 120.6(4) .
C16 C15 H15 119.7 .
C11 C16 H16 119.9 .
C15 C16 C11 120.2(3) .
C15 C16 H16 119.9 .
C22 C21 P2 119.8(3) .
C26 C21 P2 121.6(3) .
C26 C21 C22 118.5(4) .
C21 C22 H22 119.4 .
C23 C22 C21 121.2(4) .
C23 C22 H22 119.4 .
C22 C23 H23 120.1 .
C24 C23 C22 119.8(4) .
C24 C23 H23 120.1 .
C23 C24 H24 120.0 .
C25 C24 C23 120.0(4) .
C25 C24 H24 120.0 .
C24 C25 H25 119.6 .
C24 C25 C26 120.9(4) .
C26 C25 H25 119.6 .
C21 C26 C25 119.7(4) .
C21 C26 H26 120.2 .
C25 C26 H26 120.2 .
O2 C29 H29A 109.5 .
O2 C29 H29B 109.5 .
O2 C29 H29C 109.5 .
H29A C29 H29B 109.5 .
H29A C29 H29C 109.5 .
H29B C29 H29C 109.5 .
C1S N1S C2S 121.1(4) .
C1S N1S C3S 120.6(4) .
C2S N1S C3S 118.2(4) .
O1S C1S N1S 126.1(5) .
O1S C1S H1S 116.9 .
N1S C1S H1S 116.9 .
N1S C2S H2SA 109.5 .
N1S C2S H2SB 109.5 .
N1S C2S H2SC 109.5 .
H2SA C2S H2SB 109.5 .
H2SA C2S H2SC 109.5 .
H2SB C2S H2SC 109.5 .
N1S C3S H3SA 109.5 .
N1S C3S H3SB 109.5 .
N1S C3S H3SC 109.5 .
H3SA C3S H3SB 109.5 .
H3SA C3S H3SC 109.5 .
H3SB C3S H3SC 109.5 .

loop_
_geom_bond_atom_site_label_1
_geom_bond_atom_site_label_2
_geom_bond_distance
_geom_bond_site_symmetry_2
Ni1 S3 2.1209(10) .
Ni1 P2 2.1897(10) .
Ni1 O1 1.846(3) .
Ni1 N1 1.887(3) .
S3 C1 1.751(4) .
P2 C10 1.834(3) .
P2 C11 1.815(4) .
P2 C21 1.817(4) .
O1 C8 1.310(4) .
O2 C7 1.362(4) .
O2 C29 1.427(4) .
N1 N2 1.403(4) .
N1 C2 1.308(4) .
N2 C1 1.310(5) .
N3 C1 1.337(5) .
N3 H3A 0.90(3) .
N3 H3B 0.90(3) .
C2 H2 0.9500 .
C2 C3 1.429(5) .
C3 C4 1.406(5) .
C3 C8 1.420(5) .
C4 H4 0.9500 .
C4 C5 1.370(5) .
C5 H5 0.9500 .
C5 C6 1.403(5) .
C6 H6 0.9500 .
C6 C7 1.383(5) .
C7 C8 1.423(5) .
C10 C10 1.529(7) 2_566
C10 H10A 0.9900 .
C10 H10B 0.9900 .
C11 C12 1.394(5) .
C11 C16 1.399(5) .
C12 H12 0.9500 .
C12 C13 1.394(5) .
C13 H13 0.9500 .
C13 C14 1.364(5) .
C14 H14 0.9500 .
C14 C15 1.386(5) .
C15 H15 0.9500 .
C15 C16 1.378(5) .
C16 H16 0.9500 .
C21 C22 1.392(5) .
C21 C26 1.387(5) .
C22 H22 0.9500 .
C22 C23 1.383(5) .
C23 H23 0.9500 .
C23 C24 1.374(6) .
C24 H24 0.9500 .
C24 C25 1.364(6) .
C25 H25 0.9500 .
C25 C26 1.399(5) .
C26 H26 0.9500 .
C29 H29A 0.9800 .
C29 H29B 0.9800 .
C29 H29C 0.9800 .
O1S C1S 1.224(5) .
N1S C1S 1.335(6) .
N1S C2S 1.422(6) .
N1S C3S 1.455(6) .
C1S H1S 0.9500 .
C2S H2SA 0.9800 .
C2S H2SB 0.9800 .
C2S H2SC 0.9800 .
C3S H3SA 0.9800 .
C3S H3SB 0.9800 .
C3S H3SC 0.9800 .

loop_
_geom_hbond_atom_site_label_D
_geom_hbond_atom_site_label_H
_geom_hbond_atom_site_label_A
_geom_hbond_distance_DH
_geom_hbond_distance_HA
_geom_hbond_distance_DA
_geom_hbond_angle_DHA
_geom_hbond_site_symmetry_A
N3 H3A N2 0.90(3) 2.12(3) 3.002(5) 165(4) 2_577

loop_
_geom_torsion_atom_site_label_1
_geom_torsion_atom_site_label_2
_geom_torsion_atom_site_label_3
_geom_torsion_atom_site_label_4
_geom_torsion
_geom_torsion_site_symmetry_4
Ni1 S3 C1 N2 3.2(3) .
Ni1 S3 C1 N3 -176.9(3) .
Ni1 P2 C10 C10 -50.0(4) 2_566
Ni1 P2 C11 C12 -64.0(3) .
Ni1 P2 C11 C16 115.1(3) .
Ni1 P2 C21 C22 23.9(3) .
Ni1 P2 C21 C26 -153.4(3) .
Ni1 O1 C8 C3 -12.4(5) .
Ni1 O1 C8 C7 165.8(3) .
Ni1 N1 N2 C1 2.9(4) .
Ni1 N1 C2 C3 -3.7(5) .
S3 Ni1 N1 N2 -0.8(2) .
S3 Ni1 N1 C2 177.7(3) .
P2 Ni1 O1 C8 -165.4(3) .
P2 C11 C12 C13 179.5(3) .
P2 C11 C16 C15 -178.9(3) .
P2 C21 C22 C23 -178.5(3) .
P2 C21 C26 C25 177.8(3) .
O1 Ni1 N1 N2 179.8(2) .
O1 Ni1 N1 C2 -1.7(3) .
O2 C7 C8 O1 -2.9(5) .
O2 C7 C8 C3 175.3(3) .
N1 Ni1 O1 C8 9.6(3) .
N1 N2 C1 S3 -4.0(4) .
N1 N2 C1 N3 176.0(3) .
N1 C2 C3 C4 -174.8(3) .
N1 C2 C3 C8 3.1(6) .
N2 N1 C2 C3 174.9(3) .
C2 N1 N2 C1 -175.7(3) .
C2 C3 C4 C5 175.3(4) .
C2 C3 C8 O1 5.3(6) .
C2 C3 C8 C7 -172.9(3) .
C3 C4 C5 C6 -0.6(6) .
C4 C3 C8 O1 -176.7(3) .
C4 C3 C8 C7 5.1(5) .
C4 C5 C6 C7 1.3(6) .
C5 C6 C7 O2 -178.5(3) .
C5 C6 C7 C8 1.3(6) .
C6 C7 C8 O1 177.3(3) .
C6 C7 C8 C3 -4.4(5) .
C8 C3 C4 C5 -2.7(6) .
C10 P2 C11 C12 167.5(3) .
C10 P2 C11 C16 -13.4(4) .
C10 P2 C21 C22 143.4(3) .
C10 P2 C21 C26 -33.8(4) .
C11 P2 C10 C10 83.2(4) 2_566
C11 P2 C21 C22 -104.8(3) .
C11 P2 C21 C26 77.9(3) .
C11 C12 C13 C14 -0.6(6) .
C12 C11 C16 C15 0.3(5) .
C12 C13 C14 C15 0.4(6) .
C13 C14 C15 C16 0.1(6) .
C14 C15 C16 C11 -0.5(6) .
C16 C11 C12 C13 0.3(5) .
C21 P2 C10 C10 -166.4(3) 2_566
C21 P2 C11 C12 56.5(3) .
C21 P2 C11 C16 -124.4(3) .
C21 C22 C23 C24 1.9(6) .
C22 C21 C26 C25 0.5(6) .
C22 C23 C24 C25 -2.0(6) .
C23 C24 C25 C26 1.4(6) .
C24 C25 C26 C21 -0.6(6) .
C26 C21 C22 C23 -1.2(6) .
C29 O2 C7 C6 9.0(5) .
C29 O2 C7 C8 -170.8(3) .
C2S N1S C1S O1S 177.8(5) .
C3S N1S C1S O1S 2.2(8) .
